data_7230246
loop_
_publ_author_name
'Mahat Chhetri, Pradhumna'
'Yang, Xiang-Kai'
'Chen, Jhy-Der'

_publ_section_title
;
 Mercury halide coordination polymers exhibiting reversible structural
 transformation
;
_journal_issue 15
_journal_name_full CrystEngComm
_journal_page_first 2126
_journal_paper_doi 10.1039/C8CE00086G
_journal_volume 20
_journal_year 2018
_chemical_formula_sum 'C22 H21 Hg I2 N5 O2'
_chemical_formula_weight 841.83
_space_group_crystal_system monoclinic
_space_group_IT_number 14
_space_group_name_Hall '-P 2ybc'
_space_group_name_H-M_alt 'P 1 21/c 1'
_symmetry_space_group_name_Hall '-P 2ybc'
_symmetry_space_group_name_H-M 'P 1 21/c 1'
_atom_sites_solution_hydrogens geom
_audit_creation_method SHELXL-2014/7
_audit_update_record
;
2017-12-01 deposited with the CCDC.
2018-03-02 downloaded from the CCDC.
;
_cell_angle_alpha 90
_cell_angle_beta 99.086(2)
_cell_angle_gamma 90
_cell_formula_units_Z 4
_cell_length_a 14.9250(5)
_cell_length_b 17.9225(6)
_cell_length_c 9.7074(3)
_cell_measurement_reflns_used 9847
_cell_measurement_temperature 296(2)
_cell_measurement_theta_max 28.02
_cell_measurement_theta_min 2.27
_cell_volume 2564.08(15)
_computing_cell_refinement 'Bruker SAINT'
_computing_data_collection 'Bruker APEX2'
_computing_data_reduction 'Bruker SAINT'
_computing_molecular_graphics 'Bruker SHELXTL'
_computing_publication_material 'Bruker SHELXTL'
_computing_structure_refinement 'SHELXL-2014/7 (Sheldrick, 2014)'
_computing_structure_solution 'SHELXS-97 (Sheldrick, 2008)'
_diffrn_ambient_temperature 296(2)
_diffrn_measured_fraction_theta_full 1.000
_diffrn_measured_fraction_theta_max 0.995
_diffrn_measurement_device_type 'Bruker APEX-II CCD'
_diffrn_measurement_method '\f and \w scans'
_diffrn_radiation_type MoK\a
_diffrn_radiation_wavelength 0.71073
_diffrn_reflns_av_R_equivalents 0.0386
_diffrn_reflns_av_unetI/netI 0.0421
_diffrn_reflns_Laue_measured_fraction_full 1.000
_diffrn_reflns_Laue_measured_fraction_max 0.995
_diffrn_reflns_limit_h_max 18
_diffrn_reflns_limit_h_min -19
_diffrn_reflns_limit_k_max 19
_diffrn_reflns_limit_k_min -23
_diffrn_reflns_limit_l_max 12
_diffrn_reflns_limit_l_min -12
_diffrn_reflns_number 24645
_diffrn_reflns_point_group_measured_fraction_full 1.000
_diffrn_reflns_point_group_measured_fraction_max 0.995
_diffrn_reflns_theta_full 25.242
_diffrn_reflns_theta_max 28.297
_diffrn_reflns_theta_min 1.382
_exptl_absorpt_coefficient_mu 8.438
_exptl_absorpt_correction_T_max 0.7457
_exptl_absorpt_correction_T_min 0.4521
_exptl_absorpt_correction_type multi-scan
_exptl_absorpt_process_details 'sadabs v2008/1(bruker axs, 2008)'
_exptl_crystal_colour colourless
_exptl_crystal_density_diffrn 2.181
_exptl_crystal_description neddle
_exptl_crystal_F_000 1560
_exptl_crystal_size_max 0.400
_exptl_crystal_size_mid 0.100
_exptl_crystal_size_min 0.050
_refine_diff_density_max 1.235
_refine_diff_density_min -1.452
_refine_diff_density_rms 0.126
_refine_ls_extinction_method none
_refine_ls_goodness_of_fit_ref 1.042
_refine_ls_hydrogen_treatment constr
_refine_ls_matrix_type full
_refine_ls_number_parameters 289
_refine_ls_number_reflns 6330
_refine_ls_number_restraints 0
_refine_ls_restrained_S_all 1.042
_refine_ls_R_factor_all 0.0825
_refine_ls_R_factor_gt 0.0448
_refine_ls_shift/su_max 0.001
_refine_ls_shift/su_mean 0.000
_refine_ls_structure_factor_coef Fsqd
_refine_ls_weighting_details 'w=1/[\s^2^(Fo^2^)+(0.0503P)^2^+7.9216P] where P=(Fo^2^+2Fc^2^)/3'
_refine_ls_weighting_scheme calc
_refine_ls_wR_factor_gt 0.1121
_refine_ls_wR_factor_ref 0.1254
_reflns_Friedel_coverage 0.000
_reflns_number_gt 4106
_reflns_number_total 6330
_reflns_threshold_expression 'I > 2\s(I)'
_cod_data_source_file c8ce00086g2.cif
_cod_data_source_block 5
_cod_depositor_comments
;
The following automatic conversions were performed:

'_exptl_absorpt_correction_type' value 'multi_scan' changed to
'multi-scan' according to
/home/data/users/saulius/crontab/automatic-downloads/rss-feeds/RSC/lib/dictionaries/cif_core.dic
dictionary named 'cif_core.dic' version 2.4.2 from 2011-04-26.

Automatic conversion script
Id: cif_fix_values 4973 2017-02-22 13:04:09Z antanas 

 Adding full bibliography for 7230245--7230249.cif.
;
_cod_database_code 7230246
_shelx_shelxl_version_number 2014/7
_shelx_space_group_comment
; 
The symmetry employed for this shelxl refinement is uniquely defined 
by the following loop, which should always be used as a source of 
symmetry information in preference to the above space-group names. 
They are only intended as comments. 
;
_shelx_estimated_absorpt_t_min 0.133
_shelx_estimated_absorpt_t_max 0.678

loop_
_space_group_symop_operation_xyz
'x, y, z'
'-x, y+1/2, -z+1/2'
'-x, -y, -z'
'x, -y-1/2, z-1/2'

loop_
_atom_site_label
_atom_site_type_symbol
_atom_site_fract_x
_atom_site_fract_y
_atom_site_fract_z
_atom_site_U_iso_or_equiv
_atom_site_adp_type
_atom_site_occupancy
_atom_site_site_symmetry_order
_atom_site_calc_flag
_atom_site_refinement_flags_posn
_atom_site_refinement_flags_adp
Hg Hg 0.64808(2) 0.91801(2) 0.35201(3) 0.06691(14) Uani 1 1 d . .
I1 I 0.52608(5) 0.86553(6) 0.49187(7) 0.1163(4) Uani 1 1 d . .
I2 I 0.76555(4) 1.02780(4) 0.34883(7) 0.0792(2) Uani 1 1 d . .
O1 O 0.9050(4) 0.8953(3) 0.0331(7) 0.0738(16) Uani 1 1 d . .
O2 O 1.3559(3) 0.7322(3) 0.2249(4) 0.0503(12) Uani 1 1 d . .
N1 N 0.7313(5) 0.8081(4) 0.2867(8) 0.0658(18) Uani 1 1 d . .
N2 N 0.9082(4) 0.7709(4) 0.0692(7) 0.0609(17) Uani 1 1 d . .
H2A H 0.9353 0.7310 0.0489 0.073 Uiso 1 1 calc R U
N3 N 1.3717(3) 0.7009(3) 0.4526(5) 0.0396(12) Uani 1 1 d . .
H3A H 1.3481 0.7068 0.5272 0.048 Uiso 1 1 calc R U
N4 N 1.5658(4) 0.5950(4) 0.6173(6) 0.0525(15) Uani 1 1 d . .
C1 C 0.7065(6) 0.7395(6) 0.3115(10) 0.079(3) Uani 1 1 d . .
H1A H 0.6624 0.7321 0.3679 0.095 Uiso 1 1 calc R U
C2 C 0.7441(8) 0.6786(6) 0.2565(12) 0.088(3) Uani 1 1 d . .
H2B H 0.7241 0.6308 0.2733 0.105 Uiso 1 1 calc R U
C3 C 0.8113(6) 0.6886(5) 0.1764(11) 0.074(3) Uani 1 1 d . .
H3B H 0.8378 0.6475 0.1404 0.088 Uiso 1 1 calc R U
C4 C 0.8397(5) 0.7603(5) 0.1493(8) 0.057(2) Uani 1 1 d . .
C5 C 0.7969(5) 0.8203(5) 0.2078(8) 0.0587(19) Uani 1 1 d . .
H5A H 0.8142 0.8690 0.1918 0.070 Uiso 1 1 calc R U
C6 C 0.9383(5) 0.8349(5) 0.0184(8) 0.0567(19) Uani 1 1 d . .
C7 C 1.0200(5) 0.8254(5) -0.0566(9) 0.066(2) Uani 1 1 d . .
H7A H 1.0268 0.7732 -0.0794 0.079 Uiso 1 1 calc R U
H7B H 1.0107 0.8537 -0.1429 0.079 Uiso 1 1 calc R U
C8 C 1.1043(5) 0.8524(4) 0.0361(7) 0.0485(17) Uani 1 1 d . .
C9 C 1.1403(6) 0.9218(5) 0.0160(8) 0.061(2) Uani 1 1 d . .
H9A H 1.1149 0.9512 -0.0591 0.073 Uiso 1 1 calc R U
C10 C 1.2157(6) 0.9480(5) 0.1095(10) 0.071(2) Uani 1 1 d . .
H10A H 1.2405 0.9946 0.0961 0.085 Uiso 1 1 calc R U
C11 C 1.2524(5) 0.9044(5) 0.2204(9) 0.062(2) Uani 1 1 d . .
H11A H 1.3024 0.9217 0.2815 0.075 Uiso 1 1 calc R U
C12 C 1.2162(5) 0.8352(4) 0.2429(7) 0.0465(16) Uani 1 1 d . .
C13 C 1.1436(5) 0.8104(4) 0.1509(7) 0.0458(16) Uani 1 1 d . .
H13A H 1.1193 0.7638 0.1654 0.055 Uiso 1 1 calc R U
C14 C 1.2569(5) 0.7897(5) 0.3679(7) 0.060(2) Uani 1 1 d . .
H14A H 1.2804 0.8233 0.4435 0.071 Uiso 1 1 calc R U
H14B H 1.2096 0.7598 0.3985 0.071 Uiso 1 1 calc R U
C15 C 1.3322(4) 0.7390(4) 0.3387(6) 0.0390(14) Uani 1 1 d . .
C16 C 1.4460(4) 0.6532(4) 0.4629(6) 0.0383(14) Uani 1 1 d . .
C17 C 1.4735(5) 0.6163(4) 0.3521(7) 0.0469(16) Uani 1 1 d . .
H17A H 1.4421 0.6226 0.2622 0.056 Uiso 1 1 calc R U
C18 C 1.5477(5) 0.5704(4) 0.3760(8) 0.0570(19) Uani 1 1 d . .
H18A H 1.5674 0.5460 0.3016 0.068 Uiso 1 1 calc R U
C19 C 1.5935(5) 0.5601(5) 0.5099(8) 0.0566(19) Uani 1 1 d . .
H19A H 1.6437 0.5288 0.5253 0.068 Uiso 1 1 calc R U
C20 C 1.4955(5) 0.6407(4) 0.5939(7) 0.0471(16) Uani 1 1 d . .
H20A H 1.4784 0.6657 0.6695 0.057 Uiso 1 1 calc R U
N5 N 0.9971(8) 0.8674(6) 0.4706(13) 0.116(4) Uani 1 1 d . .
C21 C 1.0312(6) 0.9731(5) 0.3115(9) 0.070(2) Uani 1 1 d . .
H21A H 1.0903 0.9664 0.2863 0.084 Uiso 1 1 calc R U
H21B H 1.0294 1.0193 0.3609 0.084 Uiso 1 1 calc R U
H21C H 0.9865 0.9740 0.2286 0.084 Uiso 1 1 calc R U
C22 C 1.0126(6) 0.9138(6) 0.3971(12) 0.075(3) Uani 1 1 d . .

loop_
_atom_site_aniso_label
_atom_site_aniso_U_11
_atom_site_aniso_U_22
_atom_site_aniso_U_33
_atom_site_aniso_U_23
_atom_site_aniso_U_13
_atom_site_aniso_U_12
Hg 0.04876(18) 0.0998(3) 0.05082(19) -0.01577(17) 0.00382(13) -0.01629(16)
I1 0.0906(5) 0.2108(10) 0.0518(4) -0.0226(5) 0.0248(3) -0.0590(6)
I2 0.0558(3) 0.0870(4) 0.0923(4) -0.0274(3) 0.0040(3) -0.0149(3)
O1 0.064(4) 0.059(4) 0.099(5) -0.002(3) 0.016(3) 0.016(3)
O2 0.062(3) 0.065(3) 0.026(2) 0.006(2) 0.014(2) 0.017(2)
N1 0.053(4) 0.069(5) 0.073(4) -0.003(4) 0.005(3) -0.007(3)
N2 0.054(4) 0.050(4) 0.076(4) -0.007(3) 0.001(3) 0.015(3)
N3 0.042(3) 0.057(3) 0.020(2) 0.001(2) 0.006(2) 0.009(2)
N4 0.044(3) 0.069(4) 0.043(3) 0.008(3) -0.001(2) 0.013(3)
C1 0.056(5) 0.093(8) 0.082(6) 0.020(6) -0.007(4) -0.014(5)
C2 0.091(7) 0.067(7) 0.100(8) 0.024(6) -0.001(6) -0.012(6)
C3 0.070(6) 0.050(5) 0.092(7) 0.000(5) -0.014(5) 0.004(4)
C4 0.047(4) 0.059(5) 0.058(5) -0.004(4) -0.012(3) 0.004(4)
C5 0.054(4) 0.064(5) 0.056(4) -0.004(4) 0.002(4) -0.001(4)
C6 0.055(4) 0.061(5) 0.049(4) -0.003(4) -0.006(3) 0.007(4)
C7 0.058(5) 0.082(6) 0.056(5) -0.008(4) 0.003(4) 0.012(4)
C8 0.045(4) 0.061(5) 0.041(4) 0.006(3) 0.011(3) 0.017(3)
C9 0.063(5) 0.069(5) 0.053(4) 0.026(4) 0.018(4) 0.013(4)
C10 0.055(5) 0.071(6) 0.090(6) 0.028(5) 0.024(5) 0.001(4)
C11 0.037(4) 0.081(6) 0.070(5) 0.009(5) 0.011(4) 0.000(4)
C12 0.043(4) 0.060(4) 0.039(3) 0.016(3) 0.014(3) 0.016(3)
C13 0.050(4) 0.051(4) 0.038(3) 0.008(3) 0.011(3) 0.012(3)
C14 0.052(4) 0.090(6) 0.038(4) 0.012(4) 0.015(3) 0.022(4)
C15 0.042(3) 0.048(4) 0.027(3) 0.006(3) 0.005(2) 0.000(3)
C16 0.042(3) 0.042(4) 0.030(3) 0.007(3) 0.004(3) 0.002(3)
C17 0.059(4) 0.049(4) 0.034(3) 0.005(3) 0.011(3) 0.006(3)
C18 0.067(5) 0.063(5) 0.044(4) 0.008(4) 0.018(4) 0.016(4)
C19 0.049(4) 0.067(5) 0.055(4) 0.014(4) 0.013(3) 0.014(3)
C20 0.051(4) 0.060(4) 0.029(3) 0.000(3) 0.002(3) 0.010(3)
N5 0.120(8) 0.083(7) 0.147(10) 0.011(7) 0.034(7) -0.026(6)
C21 0.072(6) 0.075(6) 0.062(5) -0.009(5) 0.011(4) 0.002(5)
C22 0.062(5) 0.065(6) 0.097(7) -0.024(6) 0.014(5) 0.000(5)

loop_
_atom_type_symbol
_atom_type_description
_atom_type_scat_dispersion_real
_atom_type_scat_dispersion_imag
_atom_type_scat_source
C C 0.0033 0.0016 'International Tables Vol C Tables 4.2.6.8 and 6.1.1.4'
H H 0.0000 0.0000 'International Tables Vol C Tables 4.2.6.8 and 6.1.1.4'
N N 0.0061 0.0033 'International Tables Vol C Tables 4.2.6.8 and 6.1.1.4'
O O 0.0106 0.0060 'International Tables Vol C Tables 4.2.6.8 and 6.1.1.4'
I I -0.4742 1.8119 'International Tables Vol C Tables 4.2.6.8 and 6.1.1.4'
Hg Hg -2.3894 9.2266 'International Tables Vol C Tables 4.2.6.8 and 6.1.1.4'

loop_
_geom_angle_atom_site_label_1
_geom_angle_atom_site_label_2
_geom_angle_atom_site_label_3
_geom_angle
_geom_angle_site_symmetry_1
_geom_angle_site_symmetry_3
N4 Hg N1 83.2(2) 4_475 .
N4 Hg I1 99.36(14) 4_475 .
N1 Hg I1 105.48(17) . .
N4 Hg I2 107.45(14) 4_475 .
N1 Hg I2 103.31(16) . .
I1 Hg I2 142.51(3) . .
C1 N1 C5 120.2(8) . .
C1 N1 Hg 122.1(7) . .
C5 N1 Hg 117.1(6) . .
C6 N2 C4 129.4(7) . .
C6 N2 H2A 115.3 . .
C4 N2 H2A 115.3 . .
C15 N3 C16 127.5(5) . .
C15 N3 H3A 116.3 . .
C16 N3 H3A 116.3 . .
C20 N4 C19 119.4(6) . .
C20 N4 Hg 119.5(5) . 4_676
C19 N4 Hg 121.0(5) . 4_676
N1 C1 C2 121.8(10) . .
N1 C1 H1A 119.1 . .
C2 C1 H1A 119.1 . .
C1 C2 C3 119.7(9) . .
C1 C2 H2B 120.1 . .
C3 C2 H2B 120.1 . .
C2 C3 C4 119.9(9) . .
C2 C3 H3B 120.0 . .
C4 C3 H3B 120.0 . .
C3 C4 N2 120.3(8) . .
C3 C4 C5 117.1(8) . .
N2 C4 C5 122.6(7) . .
N1 C5 C4 121.2(8) . .
N1 C5 H5A 119.4 . .
C4 C5 H5A 119.4 . .
O1 C6 N2 123.3(8) . .
O1 C6 C7 122.1(8) . .
N2 C6 C7 114.6(7) . .
C8 C7 C6 109.5(6) . .
C8 C7 H7A 109.8 . .
C6 C7 H7A 109.8 . .
C8 C7 H7B 109.8 . .
C6 C7 H7B 109.8 . .
H7A C7 H7B 108.2 . .
C9 C8 C13 118.3(7) . .
C9 C8 C7 120.9(7) . .
C13 C8 C7 120.6(7) . .
C8 C9 C10 119.9(7) . .
C8 C9 H9A 120.1 . .
C10 C9 H9A 120.1 . .
C11 C10 C9 119.6(8) . .
C11 C10 H10A 120.2 . .
C9 C10 H10A 120.2 . .
C10 C11 C12 121.2(8) . .
C10 C11 H11A 119.4 . .
C12 C11 H11A 119.4 . .
C13 C12 C11 118.5(6) . .
C13 C12 C14 121.9(7) . .
C11 C12 C14 119.6(7) . .
C12 C13 C8 122.5(7) . .
C12 C13 H13A 118.7 . .
C8 C13 H13A 118.7 . .
C15 C14 C12 113.1(5) . .
C15 C14 H14A 109.0 . .
C12 C14 H14A 109.0 . .
C15 C14 H14B 109.0 . .
C12 C14 H14B 109.0 . .
H14A C14 H14B 107.8 . .
O2 C15 N3 122.6(6) . .
O2 C15 C14 124.3(6) . .
N3 C15 C14 113.1(5) . .
C17 C16 C20 117.2(6) . .
C17 C16 N3 124.8(6) . .
C20 C16 N3 118.0(6) . .
C18 C17 C16 119.3(6) . .
C18 C17 H17A 120.4 . .
C16 C17 H17A 120.4 . .
C17 C18 C19 120.4(7) . .
C17 C18 H18A 119.8 . .
C19 C18 H18A 119.8 . .
N4 C19 C18 120.3(7) . .
N4 C19 H19A 119.9 . .
C18 C19 H19A 119.9 . .
N4 C20 C16 123.6(6) . .
N4 C20 H20A 118.2 . .
C16 C20 H20A 118.2 . .
C22 C21 H21A 109.5 . .
C22 C21 H21B 109.5 . .
H21A C21 H21B 109.5 . .
C22 C21 H21C 109.5 . .
H21A C21 H21C 109.5 . .
H21B C21 H21C 109.5 . .
N5 C22 C21 177.4(11) . .

loop_
_geom_bond_atom_site_label_1
_geom_bond_atom_site_label_2
_geom_bond_distance
_geom_bond_site_symmetry_2
Hg N4 2.423(6) 4_475
Hg N1 2.464(7) .
Hg I1 2.6124(7) .
Hg I2 2.6389(7) .
O1 C6 1.208(9) .
O2 C15 1.218(7) .
N1 C1 1.317(11) .
N1 C5 1.352(10) .
N2 C6 1.352(10) .
N2 C4 1.392(10) .
N2 H2A 0.8600 .
N3 C15 1.353(8) .
N3 C16 1.391(8) .
N3 H3A 0.8600 .
N4 C20 1.322(9) .
N4 C19 1.336(10) .
N4 Hg 2.423(6) 4_676
C1 C2 1.373(15) .
C1 H1A 0.9300 .
C2 C3 1.375(14) .
C2 H2B 0.9300 .
C3 C4 1.391(12) .
C3 H3B 0.9300 .
C4 C5 1.415(11) .
C5 H5A 0.9300 .
C6 C7 1.525(11) .
C7 C8 1.507(11) .
C7 H7A 0.9700 .
C7 H7B 0.9700 .
C8 C9 1.381(11) .
C8 C13 1.396(9) .
C9 C10 1.411(12) .
C9 H9A 0.9300 .
C10 C11 1.372(12) .
C10 H10A 0.9300 .
C11 C12 1.384(11) .
C11 H11A 0.9300 .
C12 C13 1.365(10) .
C12 C14 1.508(9) .
C13 H13A 0.9300 .
C14 C15 1.507(9) .
C14 H14A 0.9700 .
C14 H14B 0.9700 .
C16 C17 1.379(9) .
C16 C20 1.385(9) .
C17 C18 1.369(10) .
C17 H17A 0.9300 .
C18 C19 1.383(11) .
C18 H18A 0.9300 .
C19 H19A 0.9300 .
C20 H20A 0.9300 .
N5 C22 1.143(13) .
C21 C22 1.404(14) .
C21 H21A 0.9600 .
C21 H21B 0.9600 .
C21 H21C 0.9600 .
